data_7240128
loop_
_publ_author_name
'Zhang, Lei'
'Liang, Rongran'
'Hang, Cheng'
'Wang, Haiying'
'Sun, Lin'
'Xu, Lei'
'Liu, Dairong'
'Zhang, Zhenyi'
'Zhang, Xingmin'
'Chang, Feifan'
'Zhao, Shengyu'
'Huang, Wei'

_publ_section_title
;
 A facile solution-phase synthetic approach for constructing phenol-based
 porous organic cages and covalent organic frameworks
;
_journal_issue 8
_journal_name_full 'Green Chemistry'
_journal_page_first 2498
_journal_page_last 2504
_journal_paper_doi 10.1039/C9GC04033A
_journal_volume 22
_journal_year 2020
_chemical_absolute_configuration rm
_chemical_formula_moiety 'C58 H64 N8 O4, 2(C2 H6 O), 2(H2 O)'
_chemical_formula_sum 'C62 H80 N8 O8'
_chemical_formula_weight 1065.34
_space_group_crystal_system tetragonal
_space_group_IT_number 96
_space_group_name_Hall 'P 4nw 2abw'
_space_group_name_H-M_alt 'P 43 21 2'
_atom_sites_solution_hydrogens mixed
_audit_creation_method SHELXL-2014/7
_audit_update_record
;
2017-09-11 deposited with the CCDC.	2020-03-12 downloaded from the CCDC.
;
_cell_angle_alpha 90
_cell_angle_beta 90
_cell_angle_gamma 90
_cell_formula_units_Z 4
_cell_length_a 15.7706(4)
_cell_length_b 15.7706(4)
_cell_length_c 23.9901(14)
_cell_measurement_reflns_used 9990
_cell_measurement_temperature 100(2)
_cell_measurement_theta_max 27.203
_cell_measurement_theta_min 2.494
_cell_volume 5966.6(4)
_computing_cell_refinement SMART
_computing_data_collection 'SMART (Bruker 2000)'
_computing_data_reduction 'SAINT (Bruker 2000)'
_computing_molecular_graphics SHELXL
_computing_publication_material SHELXL
_computing_structure_refinement SHELXL
_computing_structure_solution 'SHELXTL (BRUKER 2000)'
_diffrn_ambient_temperature 100(2)
_diffrn_measured_fraction_theta_full 0.998
_diffrn_measured_fraction_theta_max 0.998
_diffrn_measurement_device_type 'PHOTON100 CMOS detector'
_diffrn_measurement_method '\f and \w scans'
_diffrn_radiation_type MoK\a
_diffrn_radiation_wavelength 0.71073
_diffrn_reflns_av_R_equivalents 0.0521
_diffrn_reflns_av_unetI/netI 0.0322
_diffrn_reflns_Laue_measured_fraction_full 0.998
_diffrn_reflns_Laue_measured_fraction_max 0.998
_diffrn_reflns_limit_h_max 20
_diffrn_reflns_limit_h_min -20
_diffrn_reflns_limit_k_max 20
_diffrn_reflns_limit_k_min -20
_diffrn_reflns_limit_l_max 31
_diffrn_reflns_limit_l_min -24
_diffrn_reflns_number 54287
_diffrn_reflns_point_group_measured_fraction_full 0.999
_diffrn_reflns_point_group_measured_fraction_max 0.999
_diffrn_reflns_theta_full 25.242
_diffrn_reflns_theta_max 27.532
_diffrn_reflns_theta_min 2.133
_diffrn_source 'fine-focus sealed tube'
_exptl_absorpt_coefficient_mu 0.079
_exptl_absorpt_correction_type multi-scan
_exptl_absorpt_process_details 'SADABS (Bruker, 2000)'
_exptl_crystal_colour yellow
_exptl_crystal_density_diffrn 1.186
_exptl_crystal_description block
_exptl_crystal_F_000 2288
_exptl_crystal_size_max 0.120
_exptl_crystal_size_mid 0.100
_exptl_crystal_size_min 0.100
_exptl_transmission_factor_max 0.992
_exptl_transmission_factor_min 0.991
_refine_diff_density_max 0.270
_refine_diff_density_min -0.197
_refine_diff_density_rms 0.042
_refine_ls_abs_structure_details
;
 Refined as an inversion twin.
;
_refine_ls_abs_structure_Flack 0.4(14)
_refine_ls_extinction_method none
_refine_ls_goodness_of_fit_ref 1.052
_refine_ls_hydrogen_treatment constr
_refine_ls_matrix_type full
_refine_ls_number_parameters 356
_refine_ls_number_reflns 6862
_refine_ls_number_restraints 0
_refine_ls_restrained_S_all 1.052
_refine_ls_R_factor_all 0.0579
_refine_ls_R_factor_gt 0.0474
_refine_ls_shift/su_max 0.000
_refine_ls_shift/su_mean 0.000
_refine_ls_structure_factor_coef Fsqd
_refine_ls_weighting_details 'w=1/[\s^2^(Fo^2^)+(0.0605P)^2^+1.7310P] where P=(Fo^2^+2Fc^2^)/3'
_refine_ls_weighting_scheme calc
_refine_ls_wR_factor_gt 0.1117
_refine_ls_wR_factor_ref 0.1167
_reflns_Friedel_coverage 0.749
_reflns_Friedel_fraction_full 1.000
_reflns_Friedel_fraction_max 1.000
_reflns_number_gt 5971
_reflns_number_total 6862
_reflns_threshold_expression 'I > 2\s(I)'
_cod_data_source_file c9gc04033a2.cif
_cod_data_source_block NC2-R
_cod_depositor_comments
;Adding full bibliography for 7240126--7240128.cif.

 Adding full bibliography for 7240126--7240128.cif.
;
_cod_original_cell_volume 5966.6(5)
_cod_database_code 7240128
_shelx_shelxl_version_number 2014/7
_shelx_space_group_comment
;
The symmetry employed for this shelxl refinement is uniquely defined
by the following loop, which should always be used as a source of
symmetry information in preference to the above space-group names.
They are only intended as comments.
;
_shelx_estimated_absorpt_t_min 0.991
_shelx_estimated_absorpt_t_max 0.992

loop_
_space_group_symop_operation_xyz
'x, y, z'
'-x, -y, z+1/2'
'-y+1/2, x+1/2, z+3/4'
'y+1/2, -x+1/2, z+1/4'
'-x+1/2, y+1/2, -z+3/4'
'x+1/2, -y+1/2, -z+1/4'
'y, x, -z'
'-y, -x, -z+1/2'

loop_
_atom_site_label
_atom_site_type_symbol
_atom_site_fract_x
_atom_site_fract_y
_atom_site_fract_z
_atom_site_U_iso_or_equiv
_atom_site_adp_type
_atom_site_occupancy
_atom_site_site_symmetry_order
_atom_site_calc_flag
_atom_site_refinement_flags_posn
_atom_site_refinement_flags_adp
_atom_site_refinement_flags_occupancy
_atom_site_disorder_assembly
_atom_site_disorder_group
C1 C 0.98986(15) 0.48868(16) 0.09507(10) 0.0206(5) Uani 1 1 d . . . . .
H1 H 1.0107 0.5337 0.1211 0.025 Uiso 1 1 calc R U . . .
C2 C 0.91528(16) 0.44163(15) 0.12246(10) 0.0210(5) Uani 1 1 d . . . . .
H2 H 0.8929 0.3981 0.0959 0.025 Uiso 1 1 calc R U . . .
C3 C 0.94503(18) 0.39755(18) 0.17584(11) 0.0275(6) Uani 1 1 d . . . . .
H3A H 0.9639 0.4407 0.2031 0.033 Uiso 1 1 calc R U . . .
H3B H 0.8971 0.3658 0.1925 0.033 Uiso 1 1 calc R U . . .
C4 C 1.0179(2) 0.33653(18) 0.16359(13) 0.0343(7) Uani 1 1 d . . . . .
H4A H 1.0375 0.3104 0.1988 0.041 Uiso 1 1 calc R U . . .
H4B H 0.9976 0.2906 0.1388 0.041 Uiso 1 1 calc R U . . .
C5 C 1.09160(18) 0.3824(2) 0.13587(13) 0.0345(7) Uani 1 1 d . . . . .
H5A H 1.1367 0.3411 0.1266 0.041 Uiso 1 1 calc R U . . .
H5B H 1.1156 0.4246 0.1621 0.041 Uiso 1 1 calc R U . . .
C6 C 1.06236(17) 0.42744(18) 0.08244(11) 0.0286(6) Uani 1 1 d . . . . .
H6A H 1.1105 0.4591 0.0660 0.034 Uiso 1 1 calc R U . . .
H6B H 1.0432 0.3848 0.0549 0.034 Uiso 1 1 calc R U . . .
C7 C 0.95801(16) 0.60902(16) 0.04339(11) 0.0221(5) Uani 1 1 d . . . . .
H7 H 0.9762 0.6374 0.0762 0.026 Uiso 1 1 calc R U . . .
C8 C 0.92948(16) 0.66157(16) -0.00378(11) 0.0220(5) Uani 1 1 d . . . . .
C9 C 0.96274(16) 0.74425(16) -0.00772(10) 0.0221(5) Uani 1 1 d . . . . .
C10 C 0.93733(16) 0.79750(16) -0.05182(10) 0.0216(5) Uani 1 1 d . . . . .
C11 C 0.87850(16) 0.76724(16) -0.09072(10) 0.0218(5) Uani 1 1 d . . . . .
H11 H 0.8606 0.8035 -0.1201 0.026 Uiso 1 1 calc R U . . .
C12 C 0.84584(15) 0.68613(15) -0.08756(10) 0.0198(5) Uani 1 1 d . . . . .
C13 C 0.87188(16) 0.63407(15) -0.04376(10) 0.0209(5) Uani 1 1 d . . . . .
H13 H 0.8496 0.5782 -0.0412 0.025 Uiso 1 1 calc R U . . .
C14 C 0.78604(15) 0.65384(16) -0.13214(10) 0.0217(5) Uani 1 1 d . . . . .
H14A H 0.8061 0.5974 -0.1444 0.026 Uiso 1 1 calc R U . . .
H14B H 0.7897 0.6923 -0.1646 0.026 Uiso 1 1 calc R U . . .
C15 C 0.96912(17) 0.88365(17) -0.05543(10) 0.0240(5) Uani 1 1 d . . . . .
H15 H 0.9464 0.9203 -0.0831 0.029 Uiso 1 1 calc R U . . .
C16 C 1.04570(17) 1.00265(16) -0.02504(11) 0.0255(6) Uani 1 1 d . . . . .
H16 H 1.0222 1.0270 -0.0603 0.031 Uiso 1 1 calc R U . . .
C17 C 1.14087(18) 1.01861(19) -0.02313(13) 0.0339(7) Uani 1 1 d . . . . .
H17A H 1.1683 0.9913 -0.0556 0.041 Uiso 1 1 calc R U . . .
H17B H 1.1648 0.9932 0.0111 0.041 Uiso 1 1 calc R U . . .
C18 C 1.15945(19) 1.11379(19) -0.02389(14) 0.0387(7) Uani 1 1 d . . . . .
H18A H 1.1408 1.1380 -0.0599 0.046 Uiso 1 1 calc R U . . .
H18B H 1.2213 1.1230 -0.0205 0.046 Uiso 1 1 calc R U . . .
C19 C 0.77960(16) 0.49331(16) 0.10829(10) 0.0230(5) Uani 1 1 d . . . . .
H19 H 0.7743 0.4436 0.0863 0.028 Uiso 1 1 calc R U . . .
C20 C 0.70722(16) 0.55206(16) 0.10887(10) 0.0222(5) Uani 1 1 d . . . . .
C21 C 0.62812(16) 0.51982(16) 0.09270(10) 0.0220(5) Uani 1 1 d . . . . .
C22 C 0.55900(16) 0.57521(16) 0.08451(10) 0.0213(5) Uani 1 1 d . . . . .
C23 C 0.56931(15) 0.66135(16) 0.09586(10) 0.0206(5) Uani 1 1 d . . . . .
H23 H 0.5230 0.6989 0.0901 0.025 Uiso 1 1 calc R U . . .
C24 C 0.64615(16) 0.69366(16) 0.11544(10) 0.0203(5) Uani 1 1 d . . . . .
C25 C 0.71448(15) 0.63851(16) 0.12045(10) 0.0213(5) Uani 1 1 d . . . . .
H25 H 0.7678 0.6603 0.1321 0.026 Uiso 1 1 calc R U . . .
C26 C 0.47951(16) 0.54246(17) 0.06246(10) 0.0219(5) Uani 1 1 d . . . . .
H26 H 0.4360 0.5806 0.0514 0.026 Uiso 1 1 calc R U . . .
C27 C 0.39513(16) 0.42868(16) 0.02822(11) 0.0228(5) Uani 1 1 d . . . . .
H27 H 0.3531 0.4751 0.0216 0.027 Uiso 1 1 calc R U . . .
C28 C 0.35346(17) 0.35743(19) 0.06127(12) 0.0307(6) Uani 1 1 d . . . . .
H28A H 0.3968 0.3147 0.0713 0.037 Uiso 1 1 calc R U . . .
H28B H 0.3296 0.3807 0.0962 0.037 Uiso 1 1 calc R U . . .
C29 C 0.28325(19) 0.3149(2) 0.02809(13) 0.0356(7) Uani 1 1 d . . . . .
H29A H 0.2365 0.3558 0.0221 0.043 Uiso 1 1 calc R U . . .
H29B H 0.2605 0.2665 0.0497 0.043 Uiso 1 1 calc R U . . .
C30 C 0.7094(2) 0.2781(2) 0.01402(15) 0.0478(9) Uani 1 1 d . . . . .
H30A H 0.6647 0.2361 0.0053 0.057 Uiso 1 1 calc R U . . .
H30B H 0.6911 0.3098 0.0476 0.057 Uiso 1 1 calc R U . . .
C31 C 0.7896(3) 0.2318(2) 0.02721(15) 0.0496(9) Uani 1 1 d . . . . .
H31A H 0.8109 0.2041 -0.0066 0.074 Uiso 1 1 calc R U . . .
H31B H 0.7785 0.1889 0.0558 0.074 Uiso 1 1 calc R U . . .
H31C H 0.8321 0.2720 0.0410 0.074 Uiso 1 1 calc R U . . .
N1 N 0.96003(13) 0.52858(13) 0.04342(8) 0.0214(4) Uani 1 1 d . . . . .
N2 N 0.84828(13) 0.50338(14) 0.13463(8) 0.0220(4) Uani 1 1 d . . . . .
N3 N 1.02644(14) 0.91209(14) -0.02294(9) 0.0259(5) Uani 1 1 d . . . . .
N4 N 0.46800(13) 0.46211(14) 0.05791(9) 0.0238(5) Uani 1 1 d . . . . .
O1 O 1.01870(12) 0.77056(12) 0.03068(8) 0.0299(4) Uani 1 1 d . . . . .
H1A H 1.0343 0.8202 0.0231 0.045 Uiso 1 1 calc R U . . .
O2 O 0.62051(12) 0.43530(11) 0.08577(8) 0.0283(4) Uani 1 1 d . . . . .
H2C H 0.5703 0.4236 0.0750 0.042 Uiso 1 1 d R U . . .
O3 O 0.71634(14) 0.33621(15) -0.03155(10) 0.0422(5) Uani 1 1 d . . . . .
H3 H 0.7605 0.3654 -0.0278 0.063 Uiso 1 1 calc R U . . .
O4 O 0.91194(14) 0.62567(14) 0.21531(9) 0.0396(5) Uani 1 1 d . . . . .
H4C H 0.8933 0.5901 0.1917 0.059 Uiso 1 1 d R U . . .
H4D H 0.9260 0.5999 0.2450 0.059 Uiso 1 1 d R U . . .

loop_
_atom_site_aniso_label
_atom_site_aniso_U_11
_atom_site_aniso_U_22
_atom_site_aniso_U_33
_atom_site_aniso_U_23
_atom_site_aniso_U_13
_atom_site_aniso_U_12
C1 0.0204(12) 0.0213(12) 0.0201(11) 0.0016(9) -0.0023(9) 0.0002(10)
C2 0.0227(12) 0.0193(12) 0.0209(12) 0.0003(10) -0.0010(10) 0.0000(9)
C3 0.0294(14) 0.0285(14) 0.0245(13) 0.0076(11) 0.0021(11) 0.0036(11)
C4 0.0385(16) 0.0298(14) 0.0346(15) 0.0106(12) -0.0002(13) 0.0094(13)
C5 0.0284(14) 0.0384(16) 0.0368(16) 0.0051(13) -0.0023(12) 0.0140(12)
C6 0.0254(13) 0.0303(14) 0.0302(13) 0.0051(11) 0.0027(11) 0.0077(11)
C7 0.0211(12) 0.0210(12) 0.0240(12) 0.0007(10) -0.0018(10) -0.0034(10)
C8 0.0214(12) 0.0206(12) 0.0240(12) 0.0026(10) 0.0005(10) 0.0010(10)
C9 0.0209(12) 0.0222(12) 0.0232(12) 0.0016(10) -0.0036(10) -0.0014(10)
C10 0.0220(12) 0.0213(12) 0.0214(12) 0.0020(10) 0.0009(10) -0.0025(10)
C11 0.0251(13) 0.0214(12) 0.0189(11) 0.0044(10) -0.0015(10) -0.0002(10)
C12 0.0179(11) 0.0209(12) 0.0206(11) -0.0026(10) 0.0000(10) 0.0000(10)
C13 0.0227(12) 0.0149(11) 0.0251(12) -0.0018(10) 0.0005(10) -0.0020(9)
C14 0.0218(12) 0.0223(12) 0.0209(12) -0.0032(10) -0.0015(10) -0.0018(10)
C15 0.0268(13) 0.0240(13) 0.0213(12) 0.0063(10) -0.0031(10) -0.0041(11)
C16 0.0287(13) 0.0225(13) 0.0254(12) 0.0075(11) -0.0037(11) -0.0103(10)
C17 0.0273(14) 0.0315(15) 0.0430(16) 0.0046(13) 0.0022(12) -0.0107(12)
C18 0.0313(15) 0.0344(16) 0.0504(18) 0.0082(14) -0.0035(14) -0.0202(13)
C19 0.0237(13) 0.0208(12) 0.0244(12) -0.0001(10) 0.0003(10) -0.0015(10)
C20 0.0201(12) 0.0264(13) 0.0200(11) 0.0021(10) -0.0003(10) 0.0006(10)
C21 0.0235(12) 0.0231(12) 0.0193(12) -0.0010(10) 0.0007(10) -0.0006(10)
C22 0.0189(12) 0.0273(13) 0.0176(11) 0.0000(10) 0.0033(9) -0.0014(10)
C23 0.0181(12) 0.0239(12) 0.0198(11) 0.0014(10) 0.0033(9) 0.0013(10)
C24 0.0220(12) 0.0224(12) 0.0166(11) 0.0029(10) 0.0034(10) -0.0021(10)
C25 0.0184(12) 0.0267(13) 0.0189(11) 0.0009(10) -0.0003(9) -0.0048(10)
C26 0.0182(12) 0.0277(13) 0.0200(12) 0.0005(10) 0.0025(9) -0.0002(10)
C27 0.0172(11) 0.0226(12) 0.0288(13) 0.0000(11) -0.0015(10) -0.0019(10)
C28 0.0239(14) 0.0365(16) 0.0317(14) 0.0059(12) -0.0007(11) -0.0089(11)
C29 0.0258(14) 0.0369(16) 0.0440(17) 0.0082(14) -0.0022(13) -0.0108(12)
C30 0.056(2) 0.0379(18) 0.050(2) -0.0094(15) 0.0194(17) -0.0069(16)
C31 0.070(2) 0.0352(18) 0.0440(18) 0.0010(15) 0.0007(18) -0.0037(17)
N1 0.0210(10) 0.0219(10) 0.0214(10) 0.0025(8) -0.0005(8) -0.0008(8)
N2 0.0210(10) 0.0242(11) 0.0206(10) 0.0016(9) 0.0005(8) 0.0024(8)
N3 0.0247(11) 0.0248(11) 0.0281(11) 0.0053(9) -0.0032(9) -0.0076(9)
N4 0.0193(10) 0.0283(11) 0.0237(10) -0.0001(9) 0.0008(8) -0.0025(9)
O1 0.0333(11) 0.0234(9) 0.0331(10) 0.0073(8) -0.0159(9) -0.0101(8)
O2 0.0218(9) 0.0224(9) 0.0406(11) -0.0026(8) -0.0061(8) -0.0007(8)
O3 0.0342(12) 0.0404(12) 0.0521(13) -0.0032(11) -0.0009(11) -0.0019(10)
O4 0.0408(12) 0.0385(12) 0.0394(12) -0.0112(10) -0.0149(10) 0.0118(9)

loop_
_atom_type_symbol
_atom_type_description
_atom_type_scat_dispersion_real
_atom_type_scat_dispersion_imag
_atom_type_scat_source
C C 0.0033 0.0016 'International Tables Vol C Tables 4.2.6.8 and 6.1.1.4'
H H 0.0000 0.0000 'International Tables Vol C Tables 4.2.6.8 and 6.1.1.4'
N N 0.0061 0.0033 'International Tables Vol C Tables 4.2.6.8 and 6.1.1.4'
O O 0.0106 0.0060 'International Tables Vol C Tables 4.2.6.8 and 6.1.1.4'

loop_
_geom_angle_atom_site_label_1
_geom_angle_atom_site_label_2
_geom_angle_atom_site_label_3
_geom_angle
_geom_angle_site_symmetry_1
_geom_angle_site_symmetry_3
_geom_angle_publ_flag
N1 C1 C6 110.1(2) . . ?
N1 C1 C2 108.82(19) . . ?
C6 C1 C2 110.6(2) . . ?
N1 C1 H1 109.1 . . ?
C6 C1 H1 109.1 . . ?
C2 C1 H1 109.1 . . ?
N2 C2 C3 110.8(2) . . ?
N2 C2 C1 108.40(19) . . ?
C3 C2 C1 110.0(2) . . ?
N2 C2 H2 109.2 . . ?
C3 C2 H2 109.2 . . ?
C1 C2 H2 109.2 . . ?
C4 C3 C2 110.8(2) . . ?
C4 C3 H3A 109.5 . . ?
C2 C3 H3A 109.5 . . ?
C4 C3 H3B 109.5 . . ?
C2 C3 H3B 109.5 . . ?
H3A C3 H3B 108.1 . . ?
C5 C4 C3 111.0(2) . . ?
C5 C4 H4A 109.4 . . ?
C3 C4 H4A 109.4 . . ?
C5 C4 H4B 109.4 . . ?
C3 C4 H4B 109.4 . . ?
H4A C4 H4B 108.0 . . ?
C4 C5 C6 110.8(2) . . ?
C4 C5 H5A 109.5 . . ?
C6 C5 H5A 109.5 . . ?
C4 C5 H5B 109.5 . . ?
C6 C5 H5B 109.5 . . ?
H5A C5 H5B 108.1 . . ?
C1 C6 C5 110.6(2) . . ?
C1 C6 H6A 109.5 . . ?
C5 C6 H6A 109.5 . . ?
C1 C6 H6B 109.5 . . ?
C5 C6 H6B 109.5 . . ?
H6A C6 H6B 108.1 . . ?
N1 C7 C8 124.8(2) . . ?
N1 C7 H7 117.6 . . ?
C8 C7 H7 117.6 . . ?
C13 C8 C9 119.1(2) . . ?
C13 C8 C7 123.6(2) . . ?
C9 C8 C7 117.3(2) . . ?
O1 C9 C8 119.0(2) . . ?
O1 C9 C10 121.2(2) . . ?
C8 C9 C10 119.7(2) . . ?
C11 C10 C9 119.1(2) . . ?
C11 C10 C15 120.6(2) . . ?
C9 C10 C15 120.3(2) . . ?
C12 C11 C10 121.8(2) . . ?
C12 C11 H11 119.1 . . ?
C10 C11 H11 119.1 . . ?
C11 C12 C13 118.5(2) . . ?
C11 C12 C14 120.3(2) . . ?
C13 C12 C14 121.2(2) . . ?
C8 C13 C12 121.9(2) . . ?
C8 C13 H13 119.1 . . ?
C12 C13 H13 119.1 . . ?
C12 C14 C24 116.0(2) . 7 ?
C12 C14 H14A 108.3 . . ?
C24 C14 H14A 108.3 7 . ?
C12 C14 H14B 108.3 . . ?
C24 C14 H14B 108.3 7 . ?
H14A C14 H14B 107.4 . . ?
N3 C15 C10 122.6(2) . . ?
N3 C15 H15 118.7 . . ?
C10 C15 H15 118.7 . . ?
N3 C16 C17 111.4(2) . . ?
N3 C16 C16 108.23(17) . 7 ?
C17 C16 C16 109.80(19) . 7 ?
N3 C16 H16 109.1 . . ?
C17 C16 H16 109.1 . . ?
C16 C16 H16 109.1 7 . ?
C16 C17 C18 110.5(3) . . ?
C16 C17 H17A 109.5 . . ?
C18 C17 H17A 109.5 . . ?
C16 C17 H17B 109.5 . . ?
C18 C17 H17B 109.5 . . ?
H17A C17 H17B 108.1 . . ?
C17 C18 C18 111.2(2) . 7 ?
C17 C18 H18A 109.4 . . ?
C18 C18 H18A 109.4 7 . ?
C17 C18 H18B 109.4 . . ?
C18 C18 H18B 109.4 7 . ?
H18A C18 H18B 108.0 . . ?
N2 C19 C20 125.6(2) . . ?
N2 C19 H19 117.2 . . ?
C20 C19 H19 117.2 . . ?
C25 C20 C21 118.8(2) . . ?
C25 C20 C19 123.6(2) . . ?
C21 C20 C19 117.4(2) . . ?
O2 C21 C20 118.2(2) . . ?
O2 C21 C22 121.7(2) . . ?
C20 C21 C22 120.1(2) . . ?
C23 C22 C21 119.1(2) . . ?
C23 C22 C26 121.1(2) . . ?
C21 C22 C26 119.8(2) . . ?
C22 C23 C24 121.5(2) . . ?
C22 C23 H23 119.3 . . ?
C24 C23 H23 119.3 . . ?
C25 C24 C23 118.3(2) . . ?
C25 C24 C14 121.1(2) . 7 ?
C23 C24 C14 120.6(2) . 7 ?
C24 C25 C20 122.0(2) . . ?
C24 C25 H25 119.0 . . ?
C20 C25 H25 119.0 . . ?
N4 C26 C22 120.2(2) . . ?
N4 C26 H26 119.9 . . ?
C22 C26 H26 119.9 . . ?
N4 C27 C28 110.7(2) . . ?
N4 C27 C27 106.44(17) . 7 ?
C28 C27 C27 110.53(18) . 7 ?
N4 C27 H27 109.7 . . ?
C28 C27 H27 109.7 . . ?
C27 C27 H27 109.7 7 . ?
C29 C28 C27 111.5(2) . . ?
C29 C28 H28A 109.3 . . ?
C27 C28 H28A 109.3 . . ?
C29 C28 H28B 109.3 . . ?
C27 C28 H28B 109.3 . . ?
H28A C28 H28B 108.0 . . ?
C28 C29 C29 111.7(2) . 7 ?
C28 C29 H29A 109.3 . . ?
C29 C29 H29A 109.3 7 . ?
C28 C29 H29B 109.3 . . ?
C29 C29 H29B 109.3 7 . ?
H29A C29 H29B 107.9 . . ?
O3 C30 C31 114.2(3) . . ?
O3 C30 H30A 108.7 . . ?
C31 C30 H30A 108.7 . . ?
O3 C30 H30B 108.7 . . ?
C31 C30 H30B 108.7 . . ?
H30A C30 H30B 107.6 . . ?
C30 C31 H31A 109.5 . . ?
C30 C31 H31B 109.5 . . ?
H31A C31 H31B 109.5 . . ?
C30 C31 H31C 109.5 . . ?
H31A C31 H31C 109.5 . . ?
H31B C31 H31C 109.5 . . ?
C7 N1 C1 115.9(2) . . ?
C19 N2 C2 115.8(2) . . ?
C15 N3 C16 118.0(2) . . ?
C26 N4 C27 120.8(2) . . ?
C9 O1 H1A 109.5 . . ?
C21 O2 H2C 109.5 . . ?
C30 O3 H3 109.5 . . ?
H4C O4 H4D 109.5 . . ?

loop_
_geom_bond_atom_site_label_1
_geom_bond_atom_site_label_2
_geom_bond_distance
_geom_bond_site_symmetry_2
_geom_bond_publ_flag
C1 N1 1.467(3) . ?
C1 C6 1.527(4) . ?
C1 C2 1.538(3) . ?
C1 H1 1.0000 . ?
C2 N2 1.466(3) . ?
C2 C3 1.531(3) . ?
C2 H2 1.0000 . ?
C3 C4 1.528(4) . ?
C3 H3A 0.9900 . ?
C3 H3B 0.9900 . ?
C4 C5 1.522(4) . ?
C4 H4A 0.9900 . ?
C4 H4B 0.9900 . ?
C5 C6 1.536(4) . ?
C5 H5A 0.9900 . ?
C5 H5B 0.9900 . ?
C6 H6A 0.9900 . ?
C6 H6B 0.9900 . ?
C7 N1 1.269(3) . ?
C7 C8 1.473(4) . ?
C7 H7 0.9500 . ?
C8 C13 1.391(4) . ?
C8 C9 1.409(3) . ?
C9 O1 1.342(3) . ?
C9 C10 1.409(3) . ?
C10 C11 1.400(3) . ?
C10 C15 1.451(4) . ?
C11 C12 1.381(3) . ?
C11 H11 0.9500 . ?
C12 C13 1.395(4) . ?
C12 C14 1.514(3) . ?
C13 H13 0.9500 . ?
C14 C24 1.516(3) 7 ?
C14 H14A 0.9900 . ?
C14 H14B 0.9900 . ?
C15 N3 1.275(3) . ?
C15 H15 0.9500 . ?
C16 N3 1.461(3) . ?
C16 C17 1.522(4) . ?
C16 C16 1.538(6) 7 ?
C16 H16 1.0000 . ?
C17 C18 1.529(4) . ?
C17 H17A 0.9900 . ?
C17 H17B 0.9900 . ?
C18 C18 1.533(7) 7 ?
C18 H18A 0.9900 . ?
C18 H18B 0.9900 . ?
C19 N2 1.264(3) . ?
C19 C20 1.470(3) . ?
C19 H19 0.9500 . ?
C20 C25 1.396(4) . ?
C20 C21 1.402(4) . ?
C21 O2 1.349(3) . ?
C21 C22 1.411(4) . ?
C22 C23 1.395(4) . ?
C22 C26 1.455(3) . ?
C23 C24 1.396(3) . ?
C23 H23 0.9500 . ?
C24 C25 1.390(4) . ?
C24 C14 1.516(3) 7 ?
C25 H25 0.9500 . ?
C26 N4 1.285(3) . ?
C26 H26 0.9500 . ?
C27 N4 1.451(3) . ?
C27 C28 1.524(4) . ?
C27 C27 1.547(5) 7 ?
C27 H27 1.0000 . ?
C28 C29 1.520(4) . ?
C28 H28A 0.9900 . ?
C28 H28B 0.9900 . ?
C29 C29 1.521(6) 7 ?
C29 H29A 0.9900 . ?
C29 H29B 0.9900 . ?
C30 O3 1.430(4) . ?
C30 C31 1.495(5) . ?
C30 H30A 0.9900 . ?
C30 H30B 0.9900 . ?
C31 H31A 0.9800 . ?
C31 H31B 0.9800 . ?
C31 H31C 0.9800 . ?
O1 H1A 0.8400 . ?
O2 H2C 0.8531 . ?
O3 H3 0.8400 . ?
O4 H4C 0.8499 . ?
O4 H4D 0.8500 . ?
